data_7219335
loop_
_publ_author_name
'Liu, Xuan-Wen'
'Guo, Rui'
'Liu, He'
'Yu, Ye-Qi'
'Qi, Wei Xi'
'Xu, Jing-Yuan'
'Xie, Cheng-Zhi'

_publ_section_title
;
 Two series of novel 3D potentially porous heterometallic Cu--Ln
 coordination frameworks assembled by 3,4-Pyridinedicarboxylic acid with
 different topologies and channels: syntheses, structures, luminescence
 and magnetic properties
;
_journal_name_full 'RSC Adv.'
_journal_paper_doi 10.1039/C4RA13533D
_journal_year 2015
_chemical_formula_sum 'C64 H124 Cu4 Ho4 N8 O84'
_chemical_formula_weight 3263.59
_chemical_name_systematic
; 
 ? 
;
_space_group_IT_number 14
_symmetry_cell_setting monoclinic
_symmetry_space_group_name_Hall '-P 2ybc'
_symmetry_space_group_name_H-M 'P 1 21/c 1'
_atom_sites_solution_hydrogens geom
_atom_sites_solution_primary direct
_atom_sites_solution_secondary difmap
_audit_creation_method SHELXL-97
_audit_update_record
;
2015-01-15 deposited with the CCDC.
2015-01-19 downloaded from the CCDC.
;
_cell_angle_alpha 90.00
_cell_angle_beta 100.91(3)
_cell_angle_gamma 90.00
_cell_formula_units_Z 1
_cell_length_a 10.792(2)
_cell_length_b 13.889(3)
_cell_length_c 19.739(4)
_cell_measurement_reflns_used 8724
_cell_measurement_temperature 113(2)
_cell_measurement_theta_max 28.1199
_cell_measurement_theta_min 1.9218
_cell_volume 2905.2(11)
_computing_cell_refinement crystalclear
_computing_data_collection crystalclear
_computing_data_reduction crystalclear
_computing_molecular_graphics 'Bruker SHELXTL'
_computing_publication_material 'Bruker SHELXTL'
_computing_structure_refinement 'SHELXL-97 (Sheldrick, 1997)'
_computing_structure_solution 'SHELXS-97 (Sheldrick, 1990)'
_diffrn_ambient_temperature 113(2)
_diffrn_measured_fraction_theta_full 0.998
_diffrn_measured_fraction_theta_max 0.998
_diffrn_measurement_device_type 'rigaku saturn'
_diffrn_measurement_method '\w scans'
_diffrn_radiation_monochromator confocal
_diffrn_radiation_source 'rotating anode'
_diffrn_radiation_type MoK\a
_diffrn_radiation_wavelength 0.71073
_diffrn_reflns_av_R_equivalents 0.0659
_diffrn_reflns_av_unetI/netI 0.0628
_diffrn_reflns_limit_h_max 13
_diffrn_reflns_limit_h_min -13
_diffrn_reflns_limit_k_max 16
_diffrn_reflns_limit_k_min -15
_diffrn_reflns_limit_l_max 23
_diffrn_reflns_limit_l_min -23
_diffrn_reflns_number 23098
_diffrn_reflns_theta_full 25.50
_diffrn_reflns_theta_max 25.50
_diffrn_reflns_theta_min 1.92
_diffrn_standards_decay_% 0
_diffrn_standards_interval_count 0
_diffrn_standards_interval_time 0
_diffrn_standards_number 0
_exptl_absorpt_coefficient_mu 3.525
_exptl_absorpt_correction_T_max 0.5539
_exptl_absorpt_correction_T_min 0.5110
_exptl_absorpt_correction_type multi-scan
_exptl_absorpt_process_details crystalclear
_exptl_crystal_colour blue
_exptl_crystal_density_diffrn 1.865
_exptl_crystal_density_method 'not measured'
_exptl_crystal_description block
_exptl_crystal_F_000 1620
_exptl_crystal_size_max 0.20
_exptl_crystal_size_mid 0.19
_exptl_crystal_size_min 0.18
_refine_diff_density_max 1.856
_refine_diff_density_min -1.487
_refine_diff_density_rms 0.212
_refine_ls_extinction_method none
_refine_ls_goodness_of_fit_ref 1.070
_refine_ls_hydrogen_treatment mixed
_refine_ls_matrix_type full
_refine_ls_number_parameters 385
_refine_ls_number_reflns 5383
_refine_ls_number_restraints 17
_refine_ls_restrained_S_all 1.092
_refine_ls_R_factor_all 0.0668
_refine_ls_R_factor_gt 0.0594
_refine_ls_shift/su_max 0.042
_refine_ls_shift/su_mean 0.000
_refine_ls_structure_factor_coef Fsqd
_refine_ls_weighting_details 'calc w=1/[\s^2^(Fo^2^)+(0.0775P)^2^+48.6076P] where P=(Fo^2^+2Fc^2^)/3'
_refine_ls_weighting_scheme calc
_refine_ls_wR_factor_gt 0.1673
_refine_ls_wR_factor_ref 0.1710
_reflns_number_gt 4575
_reflns_number_total 5383
_reflns_threshold_expression >2sigma(I)
_cod_data_source_file c4ra13533d2.cif
_cod_data_source_block 4-Ho
_cod_depositor_comments
;
The following automatic conversions were performed:

'_exptl_absorpt_correction_type' value 'MULTI-SCAN' changed to
'multi-scan' according to
/usr/data/users/saulius/crontab/automatic-downloads/rss-feeds/RSC/lib/dictionaries/cif_core.dic
dictionary named 'cif_core.dic' version 2.4.2 from 2011-04-26.

Automatic conversion script
Id: cif_fix_values 2935 2014-11-11 08:27:57Z andrius 
;
_cod_original_cell_volume 2905.1(10)
_cod_original_sg_symbol_H-M P21/c
_cod_database_code 7219335

loop_
_symmetry_equiv_pos_as_xyz
'x, y, z'
'-x, y+1/2, -z+1/2'
'-x, -y, -z'
'x, -y-1/2, z-1/2'

loop_
_atom_site_label
_atom_site_type_symbol
_atom_site_fract_x
_atom_site_fract_y
_atom_site_fract_z
_atom_site_U_iso_or_equiv
_atom_site_adp_type
_atom_site_occupancy
_atom_site_symmetry_multiplicity
_atom_site_calc_flag
_atom_site_refinement_flags
Cu1 Cu 0.24238(7) 0.06994(5) 0.21499(4) 0.01574(18) Uani 1 1 d .
Ho1 Ho 0.15432(3) 0.56839(2) 0.057145(14) 0.01480(8) Uani 1 1 d .
N1 N 0.3549(5) -0.0438(4) 0.2108(3) 0.0176(13) Uani 1 1 d .
N2 N 0.1322(5) 0.1830(4) 0.2238(3) 0.0181(13) Uani 1 1 d .
O1 O 0.2649(5) -0.2744(4) 0.0684(3) 0.0301(14) Uani 1 1 d .
O2 O 0.2855(5) -0.3663(3) 0.1611(3) 0.0253(13) Uani 1 1 d .
O3 O 0.6131(5) -0.3405(4) 0.2792(3) 0.0273(13) Uani 1 1 d .
O4 O 0.5843(6) -0.3400(5) 0.1637(3) 0.0480(18) Uani 1 1 d .
O5 O 0.2003(5) 0.0843(5) 0.0967(3) 0.059(2) Uani 1 1 d D
H5C H 0.2434(9) 0.0399(11) 0.0827(14) 0.071 Uiso 1 1 d D
H5B H 0.1248(9) 0.0983(19) 0.099(2) 0.071 Uiso 1 1 d D
O6 O -0.1923(5) 0.4409(5) 0.1746(3) 0.0397(16) Uani 1 1 d .
O7 O -0.0992(4) 0.4798(3) 0.2808(3) 0.0214(11) Uani 1 1 d .
O8 O 0.0578(5) 0.5091(3) 0.1510(3) 0.0225(12) Uani 1 1 d .
O9 O 0.2121(4) 0.4236(3) 0.1230(3) 0.0227(12) Uani 1 1 d .
O10 O -0.0801(5) 0.5609(4) 0.0179(3) 0.0263(13) Uani 1 1 d .
O11 O 0.0007(5) 0.6912(4) 0.0698(3) 0.0290(13) Uani 1 1 d .
O13 O 0.1354(5) 0.6351(4) -0.0532(3) 0.0300(14) Uani 1 1 d .
H13A H 0.2120 0.6241 -0.0701 0.045 Uiso 1 1 d R
H13C H 0.0661 0.6053 -0.0836 0.045 Uiso 1 1 d R
O14 O 0.3523(5) 0.5294(4) 0.0324(3) 0.0322(14) Uani 1 1 d D
H14A H 0.4004 0.4946 0.0705 0.048 Uiso 1 1 d RD
H14B H 0.3960 0.5875 0.0251 0.048 Uiso 1 1 d RD
O15 O 0.4402(6) -0.0876(6) 0.4142(3) 0.057(2) Uani 1 1 d .
H15C H 0.3914 -0.1405 0.3921 0.086 Uiso 1 1 d R
H15B H 0.3904 -0.0300 0.4078 0.086 Uiso 1 1 d R
O16 O 0.4938(9) -0.2824(7) 0.3934(5) 0.082(3) Uani 1 1 d .
H16D H 0.5323 -0.3014 0.3555 0.098 Uiso 1 1 d R
H16A H 0.5368 -0.3129 0.4349 0.123 Uiso 1 1 d R
O17 O 0.2925(12) 0.6023(9) 0.3069(5) 0.108(4) Uani 1 1 d .
H17B H 0.2918 0.6684 0.3208 0.162 Uiso 1 1 d R
H17C H 0.3484 0.5947 0.2748 0.162 Uiso 1 1 d R
O18 O 0.5003(15) 0.6835(15) 0.5347(7) 0.252(7) Uani 1 1 d .
H18C H 0.5678 0.6406 0.5535 0.378 Uiso 1 1 d R
H18A H 0.4737 0.7183 0.5715 0.378 Uiso 1 1 d R
O19 O 0.319(2) 0.971(2) 0.0129(9) 0.202(11) Uani 0.75 1 d P
H19B H 0.4012 0.9794 0.0019 0.304 Uiso 0.75 1 d PR
H19D H 0.2681 0.9321 -0.0216 0.304 Uiso 0.75 1 d PR
O20 O 0.244(5) 0.448(2) 0.3833(14) 0.46(3) Uani 0.75 1 d P
H20A H 0.2015 0.5048 0.3948 0.683 Uiso 0.75 1 d PR
H20D H 0.3173 0.4658 0.3657 0.683 Uiso 0.75 1 d PR
O21 O 0.951(3) 0.898(2) 0.0899(15) 0.220(7) Uani 0.75 1 d PU
H21D H 0.9498 0.8830 0.1373 0.330 Uiso 0.75 1 d PR
H21A H 1.0255 0.8712 0.0774 0.330 Uiso 0.75 1 d PR
O22 O 0.141(3) 0.8270(11) 0.9230(11) 0.348(17) Uani 1 1 d .
H22D H 0.1408 0.8176 0.8748 0.418 Uiso 1 1 d R
H22B H 0.0749 0.7894 0.9362 0.522 Uiso 1 1 d R
O23 O 0.016(3) 0.8738(19) 0.0042(15) 0.203(7) Uani 0.75 1 d PU
H23C H 0.0687 0.8551 0.0469 0.304 Uiso 0.75 1 d PR
H23A H -0.0510 0.9145 0.0136 0.304 Uiso 0.75 1 d PR
C1 C 0.4672(6) -0.0532(5) 0.2529(4) 0.0227(17) Uani 1 1 d .
H1A H 0.5000 -0.0010 0.2800 0.027 Uiso 1 1 calc R
C2 C 0.5364(6) -0.1377(5) 0.2576(4) 0.0231(17) Uani 1 1 d .
H2A H 0.6142 -0.1411 0.2873 0.028 Uiso 1 1 calc R
C3 C 0.4904(6) -0.2174(5) 0.2181(4) 0.0206(16) Uani 1 1 d .
C4 C 0.3723(6) -0.2075(5) 0.1741(3) 0.0172(15) Uani 1 1 d .
C5 C 0.3096(6) -0.1197(5) 0.1709(3) 0.0192(16) Uani 1 1 d .
H5A H 0.2335 -0.1129 0.1401 0.023 Uiso 1 1 calc R
C6 C 0.5675(7) -0.3066(5) 0.2183(4) 0.0243(17) Uani 1 1 d .
C7 C 0.3065(6) -0.2876(5) 0.1309(3) 0.0188(15) Uani 1 1 d .
C8 C 0.0392(6) 0.1841(5) 0.2610(4) 0.0240(17) Uani 1 1 d .
H8A H 0.0265 0.1298 0.2863 0.029 Uiso 1 1 calc R
C9 C -0.0388(7) 0.2647(5) 0.2626(4) 0.0289(18) Uani 1 1 d .
H9A H -0.1042 0.2626 0.2872 0.035 Uiso 1 1 calc R
C10 C -0.0172(6) 0.3478(5) 0.2270(3) 0.0197(16) Uani 1 1 d .
C11 C 0.0836(6) 0.3483(5) 0.1923(3) 0.0180(15) Uani 1 1 d .
C12 C 0.1514(6) 0.2632(5) 0.1900(3) 0.0175(15) Uani 1 1 d .
H12B H 0.2138 0.2624 0.1632 0.021 Uiso 1 1 calc R
C13 C -0.1099(6) 0.4309(5) 0.2259(4) 0.0196(16) Uani 1 1 d .
C14 C 0.1193(7) 0.4325(6) 0.1521(3) 0.0232(17) Uani 1 1 d .
C15 C -0.0968(7) 0.6445(5) 0.0404(4) 0.0264(18) Uani 1 1 d .
C16 C -0.2244(9) 0.6854(7) 0.0354(6) 0.060(3) Uani 1 1 d .
H16B H -0.2711 0.6772 -0.0107 0.091 Uiso 1 1 calc R
H16C H -0.2179 0.7528 0.0464 0.091 Uiso 1 1 calc R
H16E H -0.2671 0.6529 0.0673 0.091 Uiso 1 1 calc R

loop_
_atom_site_aniso_label
_atom_site_aniso_U_11
_atom_site_aniso_U_22
_atom_site_aniso_U_33
_atom_site_aniso_U_23
_atom_site_aniso_U_13
_atom_site_aniso_U_12
Cu1 0.0169(3) 0.0060(3) 0.0244(4) 0.0009(3) 0.0041(3) 0.0006(3)
Ho1 0.01810(14) 0.01156(14) 0.01412(14) -0.00037(11) 0.00143(11) -0.00162(11)
N1 0.018(3) 0.010(3) 0.024(3) -0.003(2) 0.001(2) -0.001(2)
N2 0.019(3) 0.009(3) 0.027(3) 0.003(2) 0.007(2) 0.001(2)
O1 0.040(3) 0.023(3) 0.026(3) -0.001(2) 0.003(2) -0.008(2)
O2 0.036(3) 0.015(2) 0.023(3) 0.000(2) -0.001(2) -0.007(2)
O3 0.022(2) 0.014(2) 0.046(3) 0.004(2) 0.004(2) 0.004(2)
O4 0.055(4) 0.044(4) 0.045(4) -0.013(3) 0.010(3) 0.025(3)
O5 0.088(5) 0.052(4) 0.036(4) -0.003(3) 0.009(3) 0.023(4)
O6 0.029(3) 0.052(4) 0.037(3) -0.003(3) 0.003(2) 0.011(3)
O7 0.022(2) 0.013(2) 0.030(3) -0.006(2) 0.0086(19) 0.0011(19)
O8 0.030(2) 0.012(2) 0.029(2) 0.0055(19) 0.014(2) 0.0068(19)
O9 0.026(2) 0.013(2) 0.032(3) 0.007(2) 0.014(2) 0.0085(19)
O10 0.030(2) 0.015(2) 0.034(3) -0.009(2) 0.005(2) 0.002(2)
O11 0.028(3) 0.019(3) 0.038(3) -0.004(2) 0.001(2) 0.000(2)
O13 0.044(3) 0.027(3) 0.017(2) -0.002(2) 0.001(2) -0.001(2)
O14 0.028(3) 0.035(3) 0.035(3) 0.001(2) 0.011(2) 0.003(2)
O15 0.038(3) 0.093(6) 0.043(4) -0.022(4) 0.012(3) -0.007(4)
O16 0.097(6) 0.083(6) 0.078(5) -0.004(5) 0.048(4) 0.000(5)
O17 0.128(9) 0.123(9) 0.069(6) 0.008(6) 0.011(6) -0.006(8)
O18 0.279(12) 0.35(2) 0.180(9) 0.153(11) 0.184(8) 0.187(13)
O19 0.148(16) 0.35(3) 0.115(12) -0.101(16) 0.037(11) 0.030(19)
O20 0.99(8) 0.25(2) 0.14(2) -0.061(18) 0.14(3) -0.36(3)
O21 0.223(9) 0.219(9) 0.217(10) 0.002(7) 0.037(7) -0.007(7)
O22 0.65(4) 0.096(10) 0.213(18) 0.076(11) -0.15(2) -0.120(18)
O23 0.196(9) 0.205(9) 0.203(9) 0.004(7) 0.025(7) -0.001(7)
C1 0.019(3) 0.015(3) 0.033(4) -0.007(3) 0.001(3) 0.000(3)
C2 0.016(3) 0.017(3) 0.033(4) -0.007(3) -0.003(3) 0.003(3)
C3 0.022(3) 0.013(3) 0.028(3) 0.002(3) 0.007(3) 0.001(3)
C4 0.017(3) 0.015(3) 0.019(3) -0.001(3) 0.002(2) -0.003(3)
C5 0.022(3) 0.013(3) 0.022(3) -0.003(3) 0.001(3) -0.001(3)
C6 0.026(3) 0.014(3) 0.033(4) -0.005(3) 0.003(3) 0.002(3)
C7 0.017(3) 0.019(3) 0.021(3) -0.006(3) 0.005(2) 0.001(3)
C8 0.025(3) 0.016(3) 0.035(4) 0.005(3) 0.018(3) 0.003(3)
C9 0.040(4) 0.010(3) 0.044(4) 0.005(3) 0.027(3) 0.005(3)
C10 0.026(3) 0.014(3) 0.020(3) -0.001(3) 0.005(3) 0.000(3)
C11 0.019(3) 0.015(3) 0.019(3) 0.003(3) 0.002(3) 0.006(3)
C12 0.015(3) 0.014(3) 0.025(3) -0.001(3) 0.007(3) 0.004(2)
C13 0.020(3) 0.018(3) 0.022(3) 0.005(3) 0.007(3) 0.002(3)
C14 0.025(3) 0.028(4) 0.013(3) -0.002(3) -0.005(3) -0.004(3)
C15 0.034(4) 0.022(4) 0.022(4) -0.001(3) 0.002(3) 0.006(3)
C16 0.041(5) 0.037(5) 0.101(8) -0.029(5) 0.009(5) 0.011(4)

loop_
_atom_type_symbol
_atom_type_description
_atom_type_scat_dispersion_real
_atom_type_scat_dispersion_imag
_atom_type_scat_source
C C 0.0033 0.0016 'International Tables Vol C Tables 4.2.6.8 and 6.1.1.4'
H H 0.0000 0.0000 'International Tables Vol C Tables 4.2.6.8 and 6.1.1.4'
N N 0.0061 0.0033 'International Tables Vol C Tables 4.2.6.8 and 6.1.1.4'
O O 0.0106 0.0060 'International Tables Vol C Tables 4.2.6.8 and 6.1.1.4'
Cu Cu 0.3201 1.2651 'International Tables Vol C Tables 4.2.6.8 and 6.1.1.4'
Ho Ho -0.2175 4.6783 'International Tables Vol C Tables 4.2.6.8 and 6.1.1.4'

loop_
_geom_angle_atom_site_label_1
_geom_angle_atom_site_label_2
_geom_angle_atom_site_label_3
_geom_angle
_geom_angle_site_symmetry_1
_geom_angle_site_symmetry_3
O3 Cu1 N2 88.6(2) 2_655 .
O3 Cu1 O7 174.4(2) 2_655 2_545
N2 Cu1 O7 90.7(2) . 2_545
O3 Cu1 N1 91.2(2) 2_655 .
N2 Cu1 N1 177.4(2) . .
O7 Cu1 N1 89.3(2) 2_545 .
O3 Cu1 O5 90.4(2) 2_655 .
N2 Cu1 O5 90.8(2) . .
O7 Cu1 O5 95.2(2) 2_545 .
N1 Cu1 O5 91.8(2) . .
O13 Ho1 O14 79.6(2) . .
O13 Ho1 O10 76.04(18) . 3_565
O14 Ho1 O10 84.74(19) . 3_565
O13 Ho1 O9 143.14(18) . .
O14 Ho1 O9 76.54(18) . .
O10 Ho1 O9 74.17(17) 3_565 .
O13 Ho1 O11 82.89(19) . .
O14 Ho1 O11 148.45(19) . .
O10 Ho1 O11 116.16(17) 3_565 .
O9 Ho1 O11 130.04(18) . .
O13 Ho1 O8 150.20(18) . .
O14 Ho1 O8 128.25(18) . .
O10 Ho1 O8 94.39(17) 3_565 .
O9 Ho1 O8 53.97(16) . .
O11 Ho1 O8 76.13(17) . .
O13 Ho1 O2 124.80(18) . 1_565
O14 Ho1 O2 81.62(19) . 1_565
O10 Ho1 O2 151.95(17) 3_565 1_565
O9 Ho1 O2 78.86(16) . 1_565
O11 Ho1 O2 87.20(17) . 1_565
O8 Ho1 O2 75.48(17) . 1_565
O13 Ho1 O1 71.96(18) . 1_565
O14 Ho1 O1 77.3(2) . 1_565
O10 Ho1 O1 145.51(18) 3_565 1_565
O9 Ho1 O1 127.97(17) . 1_565
O11 Ho1 O1 72.43(18) . 1_565
O8 Ho1 O1 119.87(17) . 1_565
O2 Ho1 O1 53.35(17) 1_565 1_565
O13 Ho1 O10 79.81(19) . .
O14 Ho1 O10 146.45(18) . .
O10 Ho1 O10 64.7(2) 3_565 .
O9 Ho1 O10 105.99(17) . .
O11 Ho1 O10 52.43(16) . .
O8 Ho1 O10 70.66(17) . .
O2 Ho1 O10 131.92(18) 1_565 .
O1 Ho1 O10 120.37(17) 1_565 .
O13 Ho1 C14 155.75(19) . .
O14 Ho1 C14 103.5(2) . .
O10 Ho1 C14 80.3(2) 3_565 .
O9 Ho1 C14 27.2(2) . .
O11 Ho1 C14 103.2(2) . .
O8 Ho1 C14 27.23(19) . .
O2 Ho1 C14 79.25(18) 1_565 .
O1 Ho1 C14 132.29(19) 1_565 .
O10 Ho1 C14 85.48(19) . .
O13 Ho1 C7 98.05(19) . 1_565
O14 Ho1 C7 78.83(19) . 1_565
O10 Ho1 C7 163.33(19) 3_565 1_565
O9 Ho1 C7 104.34(18) . 1_565
O11 Ho1 C7 77.88(18) . 1_565
O8 Ho1 C7 97.95(18) . 1_565
O2 Ho1 C7 27.13(18) 1_565 1_565
O1 Ho1 C7 26.24(18) 1_565 1_565
O10 Ho1 C7 130.26(18) . 1_565
C14 Ho1 C7 106.2(2) . 1_565
O13 Ho1 C15 80.4(2) . .
O14 Ho1 C15 160.0(2) . .
O10 Ho1 C15 90.40(19) 3_565 .
O9 Ho1 C15 120.8(2) . .
O11 Ho1 C15 26.26(19) . .
O8 Ho1 C15 71.43(19) . .
O2 Ho1 C15 110.22(19) 1_565 .
O1 Ho1 C15 96.6(2) 1_565 .
O10 Ho1 C15 26.18(19) . .
C14 Ho1 C15 94.8(2) . .
C7 Ho1 C15 104.1(2) 1_565 .
C1 N1 C5 118.1(6) . .
C1 N1 Cu1 122.4(5) . .
C5 N1 Cu1 118.9(4) . .
C12 N2 C8 117.6(6) . .
C12 N2 Cu1 117.5(5) . .
C8 N2 Cu1 124.9(5) . .
C7 O1 Ho1 92.1(4) . 1_545
C7 O2 Ho1 93.0(4) . 1_545
C6 O3 Cu1 116.0(5) . 2_645
Cu1 O5 H5C 105(2) . .
Cu1 O5 H5B 88(3) . .
H5C O5 H5B 140.9(18) . .
C13 O7 Cu1 115.2(4) . 2
C14 O8 Ho1 89.9(4) . .
C14 O9 Ho1 91.0(4) . .
C15 O10 Ho1 149.3(5) . 3_565
C15 O10 Ho1 93.2(4) . .
Ho1 O10 Ho1 115.3(2) 3_565 .
C15 O11 Ho1 96.7(4) . .
Ho1 O13 H13A 109.3 . .
Ho1 O13 H13C 109.4 . .
H13A O13 H13C 109.5 . .
Ho1 O14 H14A 109.3 . .
Ho1 O14 H14B 109.3 . .
H14A O14 H14B 109.5 . .
H15C O15 H15B 109.5 . .
H16D O16 H16A 109.5 . .
H17B O17 H17C 109.5 . .
H18C O18 H18A 109.5 . .
H19B O19 H19D 109.5 . .
H20A O20 H20D 109.5 . .
H21D O21 H21A 109.5 . .
H22D O22 H22B 109.5 . .
H23C O23 H23A 109.5 . .
N1 C1 C2 122.5(6) . .
N1 C1 H1A 118.8 . .
C2 C1 H1A 118.8 . .
C1 C2 C3 120.5(6) . .
C1 C2 H2A 119.8 . .
C3 C2 H2A 119.8 . .
C2 C3 C4 117.0(6) . .
C2 C3 C6 121.3(6) . .
C4 C3 C6 121.6(6) . .
C5 C4 C3 119.4(6) . .
C5 C4 C7 116.8(6) . .
C3 C4 C7 123.7(6) . .
N1 C5 C4 122.5(6) . .
N1 C5 H5A 118.7 . .
C4 C5 H5A 118.7 . .
O4 C6 O3 125.9(7) . .
O4 C6 C3 119.4(7) . .
O3 C6 C3 114.7(6) . .
O1 C7 O2 121.5(6) . .
O1 C7 C4 119.9(6) . .
O2 C7 C4 118.3(6) . .
O1 C7 Ho1 61.7(4) . 1_545
O2 C7 Ho1 59.9(3) . 1_545
C4 C7 Ho1 172.4(5) . 1_545
N2 C8 C9 122.1(7) . .
N2 C8 H8A 118.9 . .
C9 C8 H8A 118.9 . .
C10 C9 C8 119.4(7) . .
C10 C9 H9A 120.3 . .
C8 C9 H9A 120.3 . .
C11 C10 C9 118.3(6) . .
C11 C10 C13 124.1(6) . .
C9 C10 C13 117.5(6) . .
C10 C11 C12 118.4(6) . .
C10 C11 C14 124.5(6) . .
C12 C11 C14 116.9(6) . .
N2 C12 C11 123.9(6) . .
N2 C12 H12B 118.0 . .
C11 C12 H12B 118.0 . .
O6 C13 O7 125.6(7) . .
O6 C13 C10 118.1(6) . .
O7 C13 C10 116.2(6) . .
O9 C14 O8 122.9(7) . .
O9 C14 C11 118.2(6) . .
O8 C14 C11 118.8(6) . .
O9 C14 Ho1 61.8(4) . .
O8 C14 Ho1 62.8(4) . .
C11 C14 Ho1 168.6(5) . .
O10 C15 O11 117.7(7) . .
O10 C15 C16 121.5(7) . .
O11 C15 C16 120.8(7) . .
O10 C15 Ho1 60.6(4) . .
O11 C15 Ho1 57.1(4) . .
C16 C15 Ho1 177.1(6) . .
C15 C16 H16B 109.5 . .
C15 C16 H16C 109.5 . .
H16B C16 H16C 109.5 . .
C15 C16 H16E 109.5 . .
H16B C16 H16E 109.5 . .
H16C C16 H16E 109.5 . .

loop_
_geom_bond_atom_site_label_1
_geom_bond_atom_site_label_2
_geom_bond_distance
_geom_bond_site_symmetry_2
Cu1 O3 1.981(5) 2_655
Cu1 N2 1.997(5) .
Cu1 O7 2.002(5) 2_545
Cu1 N1 2.004(6) .
Cu1 O5 2.301(7) .
Ho1 O13 2.340(5) .
Ho1 O14 2.344(5) .
Ho1 O10 2.369(5) 3_565
Ho1 O9 2.412(5) .
Ho1 O11 2.425(5) .
Ho1 O8 2.435(5) .
Ho1 O2 2.437(5) 1_565
Ho1 O1 2.478(5) 1_565
Ho1 O10 2.504(5) .
Ho1 C14 2.737(7) .
Ho1 C7 2.813(7) 1_565
Ho1 C15 2.869(8) .
N1 C1 1.339(9) .
N1 C5 1.351(8) .
N2 C12 1.334(9) .
N2 C8 1.352(9) .
O1 C7 1.244(8) .
O1 Ho1 2.478(5) 1_545
O2 C7 1.284(9) .
O2 Ho1 2.437(5) 1_545
O3 C6 1.299(9) .
O3 Cu1 1.981(5) 2_645
O4 C6 1.218(10) .
O5 H5C 0.850(9) .
O5 H5B 0.848(8) .
O6 C13 1.222(9) .
O7 C13 1.266(8) .
O7 Cu1 2.002(5) 2
O8 C14 1.252(9) .
O9 C14 1.251(9) .
O10 C15 1.268(9) .
O10 Ho1 2.369(5) 3_565
O11 C15 1.278(9) .
O13 H13A 0.9600 .
O13 H13C 0.9596 .
O14 H14A 0.9608 .
O14 H14B 0.9595 .
O15 H15C 0.9598 .
O15 H15B 0.9601 .
O16 H16D 0.9600 .
O16 H16A 0.9600 .
O17 H17B 0.9598 .
O17 H17C 0.9601 .
O18 H18C 0.9599 .
O18 H18A 0.9602 .
O19 H19B 0.9601 .
O19 H19D 0.9601 .
O20 H20A 0.9601 .
O20 H20D 0.9600 .
O21 H21D 0.9597 .
O21 H21A 0.9601 .
O22 H22D 0.9599 .
O22 H22B 0.9600 .
O23 H23C 0.9599 .
O23 H23A 0.9600 .
C1 C2 1.385(10) .
C1 H1A 0.9300 .
C2 C3 1.390(10) .
C2 H2A 0.9300 .
C3 C4 1.406(9) .
C3 C6 1.492(10) .
C4 C5 1.390(9) .
C4 C7 1.498(9) .
C5 H5A 0.9300 .
C7 Ho1 2.813(7) 1_545
C8 C9 1.404(10) .
C8 H8A 0.9300 .
C9 C10 1.394(10) .
C9 H9A 0.9300 .
C10 C11 1.390(10) .
C10 C13 1.525(10) .
C11 C12 1.396(9) .
C11 C14 1.503(10) .
C12 H12B 0.9300 .
C15 C16 1.475(12) .
C16 H16B 0.9600 .
C16 H16C 0.9600 .
C16 H16E 0.9600 .
